data_7206028
loop_
_publ_author_name
'Murata, Tsuyoshi'
'Yakiyama, Yumi'
'Nakasuji, Kazuhiro'
'Morita, Yasushi'

_publ_section_title
;
 Proton-transfer salts between an EDT-TTF derivative having
 imidazole-ring and anilic acids: multi-dimensional networks by
 acid--base hydrogen-bonds, \p-stacks and chalcogen atom interactions
;
_journal_issue 11
_journal_name_full CrystEngComm
_journal_page_first 3689
_journal_paper_doi 10.1039/c1ce05326d
_journal_volume 13
_journal_year 2011
_chemical_compound_source 'synthesis as described'
_chemical_formula_moiety 'C11 H9 N2 S6, 0.5(C6 O4 Cl2)'
_chemical_formula_sum 'C28 H18 Cl2 N4 O4 S12'
_chemical_formula_weight 930.08
_chemical_name_common (EDTTTFImH)2(CLA)
_chemical_name_systematic
;
(EDTTTFImH)2(CLA)
;
_space_group_IT_number 15
_symmetry_cell_setting monoclinic
_symmetry_Int_Tables_number 15
_symmetry_space_group_name_Hall '-C 2yc'
_symmetry_space_group_name_H-M 'C 1 2/c 1'
_atom_sites_solution_hydrogens geom
_atom_sites_solution_primary direct
_atom_sites_solution_secondary difmap
_audit_conform_dict_location ftp://ftp.iucr.org/pub/cif_core.dic
_audit_conform_dict_name cif_core.dic
_audit_conform_dict_version 2.4
_audit_creation_date 2011-03-16T19:07:53-00:00
_audit_creation_method 'WinGX routine CIF_UPDATE'
_cell_angle_alpha 90
_cell_angle_beta 108.560(4)
_cell_angle_gamma 90
_cell_formula_units_Z 4
_cell_length_a 16.3820(14)
_cell_length_b 10.5120(4)
_cell_length_c 21.654(2)
_cell_measurement_reflns_used 0
_cell_measurement_temperature 293(2)
_cell_measurement_theta_max 0
_cell_measurement_theta_min 0
_cell_measurement_wavelength 0.71073
_cell_volume 3535.0(5)
_computing_molecular_graphics 'Ortep-3 for Windows (Farrugia, 1997)'
_computing_publication_material 'WinGX publication routines (Farrugia, 1999)'
_computing_structure_refinement 'SHELXL-97 (Sheldrick, 1997)'
_computing_structure_solution 'SHELXS-97 (Sheldrick, 1997)'
_diffrn_ambient_temperature 293(2)
_diffrn_measured_fraction_theta_max 0.933
_diffrn_radiation_monochromator graphite
_diffrn_radiation_probe x-ray
_diffrn_radiation_type MoK\a
_diffrn_radiation_wavelength 0.71073
_diffrn_reflns_av_unetI/netI 0.0269
_diffrn_reflns_limit_h_max 20
_diffrn_reflns_limit_h_min 0
_diffrn_reflns_limit_k_max 12
_diffrn_reflns_limit_k_min 0
_diffrn_reflns_limit_l_max 25
_diffrn_reflns_limit_l_min -26
_diffrn_reflns_number 3373
_diffrn_reflns_theta_full 26.36
_diffrn_reflns_theta_max 26.36
_diffrn_reflns_theta_min 2.34
_exptl_absorpt_coefficient_mu 0.937
_exptl_absorpt_correction_type none
_exptl_crystal_colour red
_exptl_crystal_density_diffrn 1.748
_exptl_crystal_density_method 'not measured'
_exptl_crystal_description needle
_exptl_crystal_F_000 1888
_exptl_crystal_size_max 0.8
_exptl_crystal_size_mid 0.15
_exptl_crystal_size_min 0.05
_refine_diff_density_max 0.5
_refine_diff_density_min -0.446
_refine_diff_density_rms 0.054
_refine_ls_extinction_method none
_refine_ls_goodness_of_fit_ref 1.042
_refine_ls_hydrogen_treatment constr
_refine_ls_matrix_type full
_refine_ls_number_parameters 226
_refine_ls_number_reflns 3373
_refine_ls_number_restraints 0
_refine_ls_restrained_S_all 1.042
_refine_ls_R_factor_all 0.0479
_refine_ls_R_factor_gt 0.0362
_refine_ls_shift/su_max 0.001
_refine_ls_shift/su_mean 0
_refine_ls_structure_factor_coef Fsqd
_refine_ls_weighting_details 'calc w=1/[\s^2^(Fo^2^)+(0.0408P)^2^+4.8136P] where P=(Fo^2^+2Fc^2^)/3'
_refine_ls_weighting_scheme calc
_refine_ls_wR_factor_gt 0.0865
_refine_ls_wR_factor_ref 0.0922
_reflns_number_gt 2755
_reflns_number_total 3373
_reflns_threshold_expression >2sigma(I)
_cod_data_source_file c1ce05326d.txt
_cod_data_source_block edt
_cod_database_code 7206028

loop_
_symmetry_equiv_pos_as_xyz
'x, y, z'
'-x, y, -z+1/2'
'x+1/2, y+1/2, z'
'-x+1/2, y+1/2, -z+1/2'
'-x, -y, -z'
'x, -y, z-1/2'
'-x+1/2, -y+1/2, -z'
'x+1/2, -y+1/2, z-1/2'

loop_
_atom_site_label
_atom_site_type_symbol
_atom_site_fract_x
_atom_site_fract_y
_atom_site_fract_z
_atom_site_U_iso_or_equiv
_atom_site_adp_type
_atom_site_occupancy
_atom_site_symmetry_multiplicity
_atom_site_calc_flag
_atom_site_refinement_flags
_atom_site_disorder_assembly
_atom_site_disorder_group
Cl1 Cl -0.35299(5) 1.14705(7) 0.09129(4) 0.05150(19) Uani 1 1 d . . .
O1 O -0.20628(12) 1.02307(17) 0.05955(10) 0.0468(5) Uani 1 1 d . . .
C13 C -0.18133(15) 1.1783(2) -0.01233(13) 0.0359(5) Uani 1 1 d . . .
C14 C -0.29697(16) 1.2024(2) 0.04041(13) 0.0374(6) Uani 1 1 d . . .
C12 C -0.23036(15) 1.1281(2) 0.03257(13) 0.0359(5) Uani 1 1 d . . .
O2 O -0.12567(11) 1.10734(17) -0.02247(10) 0.0467(5) Uani 1 1 d . . .
S4 S 0.08550(4) 0.42367(7) 0.19908(4) 0.04422(18) Uani 1 1 d . . .
S3 S -0.06980(4) 0.26710(7) 0.14504(4) 0.0491(2) Uani 1 1 d . . .
S2 S -0.03856(4) 0.68251(7) 0.15881(4) 0.04677(19) Uani 1 1 d . . .
S1 S -0.18850(4) 0.51269(6) 0.11330(4) 0.04739(19) Uani 1 1 d . . .
S6 S 0.20485(5) 0.20158(8) 0.22510(5) 0.0617(2) Uani 1 1 d . . .
S5 S 0.02252(6) 0.02403(8) 0.15388(5) 0.0681(3) Uani 1 1 d . . .
N2 N -0.36176(13) 0.6432(2) 0.03596(11) 0.0399(5) Uani 1 1 d . . .
H2 H -0.3611 0.5482 0.0332 0.048 Uiso 1 1 calc R . .
N1 N -0.32011(14) 0.8384(2) 0.05646(11) 0.0409(5) Uani 1 1 d . . .
H1 H -0.2829 0.9149 0.072 0.049 Uiso 1 1 calc R . .
C1 C -0.29312(16) 0.7172(2) 0.06246(12) 0.0356(5) Uani 1 1 d . . .
C4 C -0.20520(16) 0.6747(2) 0.09488(12) 0.0366(5) Uani 1 1 d . . .
C8 C 0.02966(16) 0.1881(3) 0.16625(13) 0.0419(6) Uani 1 1 d . . .
C3 C -0.40736(17) 0.8397(3) 0.02538(15) 0.0459(7) Uani 1 1 d . . .
H4 H -0.4448 0.917 0.014 0.055 Uiso 1 1 calc R . .
C6 C -0.07588(16) 0.5252(2) 0.14378(13) 0.0397(6) Uani 1 1 d . . .
C2 C -0.43338(16) 0.7190(3) 0.01309(14) 0.0439(6) Uani 1 1 d . . .
H3 H -0.4937 0.6895 -0.0087 0.053 Uiso 1 1 calc R . .
C5 C -0.13651(17) 0.7512(2) 0.11634(13) 0.0407(6) Uani 1 1 d . . .
H5 H -0.1416 0.8449 0.1081 0.049 Uiso 1 1 calc R . .
C9 C 0.10024(16) 0.2601(3) 0.19128(13) 0.0422(6) Uani 1 1 d . . .
C7 C -0.02576(16) 0.4211(3) 0.15851(13) 0.0389(6) Uani 1 1 d . . .
C10 C 0.1261(2) -0.0350(4) 0.2029(2) 0.0784(12) Uani 1 1 d . . .
H7A H 0.1169 -0.1161 0.2239 0.094 Uiso 1 1 calc R . .
H7B H 0.1602 -0.0561 0.1733 0.094 Uiso 1 1 calc R . .
C11 C 0.1787(2) 0.0516(3) 0.25480(18) 0.0644(9) Uani 1 1 d . . .
H6B H 0.2335 0.0072 0.2792 0.077 Uiso 1 1 calc R . .
H6A H 0.1466 0.0688 0.2862 0.077 Uiso 1 1 calc R . .

loop_
_atom_site_aniso_label
_atom_site_aniso_U_11
_atom_site_aniso_U_22
_atom_site_aniso_U_33
_atom_site_aniso_U_23
_atom_site_aniso_U_13
_atom_site_aniso_U_12
Cl1 0.0545(4) 0.0404(4) 0.0688(5) 0.0065(3) 0.0327(4) -0.0001(3)
O1 0.0403(10) 0.0275(10) 0.0709(14) 0.0122(8) 0.0156(9) 0.0049(7)
C13 0.0259(12) 0.0249(13) 0.0544(16) -0.0012(10) 0.0093(11) -0.0006(9)
C14 0.0328(13) 0.0267(13) 0.0541(16) 0.0034(10) 0.0159(11) -0.0021(9)
C12 0.0299(12) 0.0214(12) 0.0527(16) 0.0013(9) 0.0081(11) -0.0013(9)
O2 0.0342(10) 0.0278(10) 0.0817(15) 0.0014(8) 0.0237(9) 0.0028(7)
S4 0.0309(3) 0.0387(4) 0.0581(4) 0.0019(3) 0.0072(3) -0.0002(3)
S3 0.0304(3) 0.0365(4) 0.0718(5) 0.0019(3) 0.0043(3) 0.0018(3)
S2 0.0348(4) 0.0385(4) 0.0585(4) 0.0018(3) 0.0027(3) -0.0029(3)
S1 0.0318(3) 0.0295(4) 0.0731(5) 0.0060(3) 0.0057(3) 0.0014(2)
S6 0.0301(4) 0.0550(5) 0.0943(7) 0.0080(4) 0.0117(4) 0.0065(3)
S5 0.0502(5) 0.0379(5) 0.0994(7) -0.0058(4) 0.0002(4) 0.0050(3)
N2 0.0346(11) 0.0276(12) 0.0561(14) 0.0004(9) 0.0127(10) 0.0014(8)
N1 0.0369(12) 0.0278(12) 0.0549(14) 0.0020(9) 0.0101(10) 0.0031(8)
C1 0.0354(13) 0.0283(13) 0.0435(14) 0.0025(10) 0.0130(11) 0.0027(9)
C4 0.0361(13) 0.0311(14) 0.0426(14) 0.0021(10) 0.0127(11) 0.0029(10)
C8 0.0337(13) 0.0368(15) 0.0501(16) 0.0026(11) 0.0063(11) 0.0044(10)
C3 0.0372(14) 0.0361(16) 0.0624(18) 0.0044(12) 0.0129(13) 0.0090(10)
C6 0.0339(13) 0.0361(14) 0.0463(15) 0.0051(11) 0.0087(11) 0.0023(10)
C2 0.0284(13) 0.0396(16) 0.0615(18) 0.0019(12) 0.0112(12) 0.0037(10)
C5 0.0395(14) 0.0281(14) 0.0519(16) 0.0031(10) 0.0109(12) 0.0015(10)
C9 0.0330(13) 0.0418(16) 0.0500(16) 0.0043(11) 0.0106(11) 0.0048(10)
C7 0.0328(13) 0.0379(15) 0.0441(15) 0.0036(11) 0.0096(11) 0.0021(10)
C10 0.054(2) 0.048(2) 0.118(3) 0.0005(19) 0.007(2) 0.0108(15)
C11 0.0508(19) 0.051(2) 0.079(2) 0.0119(16) 0.0040(17) 0.0140(14)

loop_
_atom_type_symbol
_atom_type_description
_atom_type_scat_dispersion_real
_atom_type_scat_dispersion_imag
_atom_type_scat_source
C C 0.0033 0.0016 'International Tables Vol C Tables 4.2.6.8 and 6.1.1.4'
H H 0 0 'International Tables Vol C Tables 4.2.6.8 and 6.1.1.4'
Cl Cl 0.1484 0.1585 'International Tables Vol C Tables 4.2.6.8 and 6.1.1.4'
N N 0.0061 0.0033 'International Tables Vol C Tables 4.2.6.8 and 6.1.1.4'
O O 0.0106 0.006 'International Tables Vol C Tables 4.2.6.8 and 6.1.1.4'
S S 0.1246 0.1234 'International Tables Vol C Tables 4.2.6.8 and 6.1.1.4'

loop_
_geom_angle_atom_site_label_1
_geom_angle_atom_site_label_2
_geom_angle_atom_site_label_3
_geom_angle
_geom_angle_site_symmetry_1
_geom_angle_site_symmetry_3
_geom_angle_publ_flag
O2 C13 C14 124.1(2) . 7_475 ?
O2 C13 C12 117.6(2) . . ?
C14 C13 C12 118.3(2) 7_475 . ?
C13 C14 C12 123.6(2) 7_475 . ?
C13 C14 Cl1 117.72(19) 7_475 . ?
C12 C14 Cl1 118.65(19) . . ?
O1 C12 C14 125.4(2) . . ?
O1 C12 C13 116.5(2) . . ?
C14 C12 C13 118.1(2) . . ?
C9 S4 C7 95.14(12) . . ?
C8 S3 C7 95.42(13) . . ?
C5 S2 C6 94.87(12) . . ?
C4 S1 C6 94.71(12) . . ?
C9 S6 C11 98.29(14) . . ?
C8 S5 C10 104.22(16) . . ?
C1 N2 C2 108.8(2) . . ?
C1 N2 H2 125.6 . . ?
C2 N2 H2 125.6 . . ?
C1 N1 C3 108.5(2) . . ?
C1 N1 H1 125.8 . . ?
C3 N1 H1 125.8 . . ?
N2 C1 N1 107.8(2) . . ?
N2 C1 C4 126.5(2) . . ?
N1 C1 C4 125.7(2) . . ?
C5 C4 C1 125.1(2) . . ?
C5 C4 S1 116.8(2) . . ?
C1 C4 S1 117.83(19) . . ?
C9 C8 S5 128.8(2) . . ?
C9 C8 S3 116.6(2) . . ?
S5 C8 S3 114.63(15) . . ?
C2 C3 N1 107.7(2) . . ?
C2 C3 H4 126.1 . . ?
N1 C3 H4 126.1 . . ?
C7 C6 S1 121.2(2) . . ?
C7 C6 S2 124.9(2) . . ?
S1 C6 S2 113.70(14) . . ?
C3 C2 N2 107.3(2) . . ?
C3 C2 H3 126.4 . . ?
N2 C2 H3 126.4 . . ?
C4 C5 S2 117.9(2) . . ?
C4 C5 H5 121.1 . . ?
S2 C5 H5 121.1 . . ?
C8 C9 S6 125.1(2) . . ?
C8 C9 S4 117.7(2) . . ?
S6 C9 S4 116.86(16) . . ?
C6 C7 S4 124.4(2) . . ?
C6 C7 S3 121.5(2) . . ?
S4 C7 S3 113.80(14) . . ?
C11 C10 S5 116.4(3) . . ?
C11 C10 H7A 108.2 . . ?
S5 C10 H7A 108.2 . . ?
C11 C10 H7B 108.2 . . ?
S5 C10 H7B 108.2 . . ?
H7A C10 H7B 107.3 . . ?
C10 C11 S6 114.3(3) . . ?
C10 C11 H6B 108.7 . . ?
S6 C11 H6B 108.7 . . ?
C10 C11 H6A 108.7 . . ?
S6 C11 H6A 108.7 . . ?
H6B C11 H6A 107.6 . . ?

loop_
_geom_bond_atom_site_label_1
_geom_bond_atom_site_label_2
_geom_bond_distance
_geom_bond_site_symmetry_2
_geom_bond_publ_flag
Cl1 C14 1.743(3) . ?
O1 C12 1.253(3) . ?
C13 O2 1.251(3) . ?
C13 C14 1.389(3) 7_475 ?
C13 C12 1.538(4) . ?
C14 C13 1.389(3) 7_475 ?
C14 C12 1.396(3) . ?
S4 C9 1.752(3) . ?
S4 C7 1.754(3) . ?
S3 C8 1.755(3) . ?
S3 C7 1.758(3) . ?
S2 C5 1.733(3) . ?
S2 C6 1.757(3) . ?
S1 C4 1.751(3) . ?
S1 C6 1.755(3) . ?
S6 C9 1.747(3) . ?
S6 C11 1.806(4) . ?
S5 C8 1.744(3) . ?
S5 C10 1.801(3) . ?
N2 C1 1.338(3) . ?
N2 C2 1.374(3) . ?
N2 H2 1 . ?
N1 C1 1.341(3) . ?
N1 C3 1.373(3) . ?
N1 H1 1 . ?
C1 C4 1.457(3) . ?
C4 C5 1.340(4) . ?
C8 C9 1.343(4) . ?
C3 C2 1.338(4) . ?
C3 H4 1 . ?
C6 C7 1.344(4) . ?
C2 H3 1 . ?
C5 H5 1 . ?
C10 C11 1.489(5) . ?
C10 H7A 1 . ?
C10 H7B 1 . ?
C11 H6B 1 . ?
C11 H6A 1 . ?

loop_
_geom_torsion_atom_site_label_1
_geom_torsion_atom_site_label_2
_geom_torsion_atom_site_label_3
_geom_torsion_atom_site_label_4
_geom_torsion
_geom_torsion_site_symmetry_1
_geom_torsion_site_symmetry_2
_geom_torsion_site_symmetry_3
_geom_torsion_site_symmetry_4
_geom_torsion_publ_flag
C13 C14 C12 O1 176.4(2) 7_475 . . . ?
Cl1 C14 C12 O1 -0.3(4) . . . . ?
C13 C14 C12 C13 -3.1(4) 7_475 . . . ?
Cl1 C14 C12 C13 -179.84(18) . . . . ?
O2 C13 C12 O1 5.1(3) . . . . ?
C14 C13 C12 O1 -176.6(2) 7_475 . . . ?
O2 C13 C12 C14 -175.3(2) . . . . ?
C14 C13 C12 C14 2.9(4) 7_475 . . . ?
C2 N2 C1 N1 -0.3(3) . . . . ?
C2 N2 C1 C4 177.1(3) . . . . ?
C3 N1 C1 N2 -0.2(3) . . . . ?
C3 N1 C1 C4 -177.6(2) . . . . ?
N2 C1 C4 C5 174.3(3) . . . . ?
N1 C1 C4 C5 -8.7(4) . . . . ?
N2 C1 C4 S1 -11.1(4) . . . . ?
N1 C1 C4 S1 165.8(2) . . . . ?
C6 S1 C4 C5 -8.9(2) . . . . ?
C6 S1 C4 C1 176.0(2) . . . . ?
C10 S5 C8 C9 16.1(3) . . . . ?
C10 S5 C8 S3 -161.8(2) . . . . ?
C7 S3 C8 C9 7.5(3) . . . . ?
C7 S3 C8 S5 -174.38(16) . . . . ?
C1 N1 C3 C2 0.6(3) . . . . ?
C4 S1 C6 C7 -171.3(2) . . . . ?
C4 S1 C6 S2 13.73(17) . . . . ?
C5 S2 C6 C7 171.9(3) . . . . ?
C5 S2 C6 S1 -13.39(18) . . . . ?
N1 C3 C2 N2 -0.7(3) . . . . ?
C1 N2 C2 C3 0.6(3) . . . . ?
C1 C4 C5 S2 175.5(2) . . . . ?
S1 C4 C5 S2 0.9(3) . . . . ?
C6 S2 C5 C4 7.7(2) . . . . ?
S5 C8 C9 S6 -6.1(4) . . . . ?
S3 C8 C9 S6 171.75(16) . . . . ?
S5 C8 C9 S4 -178.55(17) . . . . ?
S3 C8 C9 S4 -0.7(3) . . . . ?
C11 S6 C9 C8 -29.8(3) . . . . ?
C11 S6 C9 S4 142.68(19) . . . . ?
C7 S4 C9 C8 -6.5(3) . . . . ?
C7 S4 C9 S6 -179.55(17) . . . . ?
S1 C6 C7 S4 -171.10(15) . . . . ?
S2 C6 C7 S4 3.2(4) . . . . ?
S1 C6 C7 S3 2.6(3) . . . . ?
S2 C6 C7 S3 176.94(15) . . . . ?
C9 S4 C7 C6 -174.6(3) . . . . ?
C9 S4 C7 S3 11.24(17) . . . . ?
C8 S3 C7 C6 174.1(2) . . . . ?
C8 S3 C7 S4 -11.57(18) . . . . ?
C8 S5 C10 C11 18.4(4) . . . . ?
S5 C10 C11 S6 -60.1(4) . . . . ?
C9 S6 C11 C10 62.6(3) . . . . ?
